data_7124271
loop_
_publ_author_name
'Wang, Baolin'
'Koshino, Kota'
'Kinjo, Rei'

_publ_section_title
;
 Bicyclic (amino)(borata)carbene derived from diazadiborinine and
 isonitrile
;
_journal_name_full 'Chemical Communications'
_journal_paper_doi 10.1039/C9CC06453B
_journal_year 2019
_chemical_formula_sum 'C38 H38 B2 N6'
_chemical_formula_weight 600.36
_space_group_crystal_system monoclinic
_space_group_IT_number 14
_space_group_name_Hall '-P 2yn'
_space_group_name_H-M_alt 'P 1 21/n 1'
_symmetry_space_group_name_Hall '-P 2yn'
_symmetry_space_group_name_H-M 'P 1 21/n 1'
_atom_sites_solution_hydrogens geom
_atom_sites_solution_primary dual
_audit_update_record
;
2019-08-20 deposited with the CCDC.    2019-10-04 downloaded from the CCDC.
;
_cell_angle_alpha 90
_cell_angle_beta 97.5939(14)
_cell_angle_gamma 90
_cell_formula_units_Z 4
_cell_length_a 8.9487(3)
_cell_length_b 20.3068(7)
_cell_length_c 17.8492(8)
_cell_measurement_reflns_used 9084
_cell_measurement_temperature 100.(2)
_cell_measurement_theta_max 26.4809
_cell_measurement_theta_min 2.3022
_cell_volume 3215.1(2)
_computing_cell_refinement 'SAINT V8.38A (Bruker AXS Inc., 2017)'
_computing_data_collection 'APEX3 (Bruker AXS Inc., 2017)'
_computing_data_reduction 'SAINT V8.38A (Bruker AXS Inc., 2017)'
_computing_publication_material 'APEX3 (Bruker AXS Inc., 2017)'
_computing_structure_refinement 'SHELXL-2016/6 (Sheldrick, 2016)'
_computing_structure_solution 'XT, VERSION 2014/5'
_diffrn_ambient_temperature 100.(2)
_diffrn_detector_area_resol_mean 7.4074
_diffrn_measured_fraction_theta_full 0.997
_diffrn_measured_fraction_theta_max 0.997
_diffrn_measurement_device_type 'Photon II CPADs detector'
_diffrn_measurement_method 'phi and omega scans'
_diffrn_radiation_monochromator 'Multilayer Mirror'
_diffrn_radiation_type MoK\a
_diffrn_radiation_wavelength 0.71073
_diffrn_reflns_av_R_equivalents 0.0661
_diffrn_reflns_av_unetI/netI 0.0470
_diffrn_reflns_limit_h_max 11
_diffrn_reflns_limit_h_min -11
_diffrn_reflns_limit_k_max 26
_diffrn_reflns_limit_k_min 0
_diffrn_reflns_limit_l_max 22
_diffrn_reflns_limit_l_min 0
_diffrn_reflns_number 7156
_diffrn_reflns_theta_full 27.21
_diffrn_reflns_theta_max 27.21
_diffrn_reflns_theta_min 2.30
_diffrn_source 'Incoatec microfocus source'
_diffrn_source_type 'Bruker D8 Quest'
_exptl_absorpt_coefficient_mu 0.074
_exptl_absorpt_correction_T_max 1.00
_exptl_absorpt_correction_T_min 0.74
_exptl_absorpt_correction_type multi-scan
_exptl_absorpt_process_details 'TWINABS - Bruker AXS scaling for twinned crystals - Version 2012/1'
_exptl_crystal_colour yellow
_exptl_crystal_density_diffrn 1.240
_exptl_crystal_density_method 'not measured'
_exptl_crystal_description plate
_exptl_crystal_F_000 1272
_exptl_crystal_size_max 0.240
_exptl_crystal_size_mid 0.120
_exptl_crystal_size_min 0.040
_refine_diff_density_max 0.333
_refine_diff_density_min -0.302
_refine_ls_extinction_method none
_refine_ls_goodness_of_fit_ref 1.097
_refine_ls_hydrogen_treatment constr
_refine_ls_matrix_type full
_refine_ls_number_parameters 421
_refine_ls_number_reflns 7156
_refine_ls_number_restraints 0
_refine_ls_restrained_S_all 1.097
_refine_ls_R_factor_all 0.0829
_refine_ls_R_factor_gt 0.0545
_refine_ls_shift/su_max 0.002
_refine_ls_shift/su_mean 0.000
_refine_ls_structure_factor_coef Fsqd
_refine_ls_weighting_details 'w=1/[\s^2^(Fo^2^)+(0.0766P)^2^+0.4071P] where P=(Fo^2^+2Fc^2^)/3'
_refine_ls_weighting_scheme calc
_refine_ls_wR_factor_gt 0.1350
_refine_ls_wR_factor_ref 0.1499
_reflns_number_gt 5161
_reflns_number_total 7156
_reflns_threshold_expression 'I > 2\s(I)'
_cod_data_source_file c9cc06453b2.cif
_cod_data_source_block rei1027m_0m_4
_cod_depositor_comments
;
The following automatic conversions were performed:

'_exptl_absorpt_correction_type' value 'Multi-Scan' changed to
'multi-scan' according to
/home/data/users/saulius/crontab/automatic-downloads/rss-feeds/RSC/lib/dictionaries/cif_core.dic
dictionary named 'cif_core.dic' version 2.4.2 from 2011-04-26.

Automatic conversion script
Id: cif_fix_values 4973 2017-02-22 13:04:09Z antanas 
;
_cod_database_code 7124271

loop_
_space_group_symop_operation_xyz
'x, y, z'
'-x+1/2, y+1/2, -z+1/2'
'-x, -y, -z'
'x-1/2, -y-1/2, z-1/2'

loop_
_atom_site_type_symbol
_atom_site_label
_atom_site_fract_x
_atom_site_fract_y
_atom_site_fract_z
_atom_site_U_iso_or_equiv
_atom_site_adp_type
_atom_site_calc_flag
_atom_site_refinement_flags_adp
_atom_site_refinement_flags_posn
_atom_site_occupancy
B B1 0.5958(2) 0.79934(9) 0.63428(12) 0.0234(4) Uani d . . 1
B B2 0.5131(2) 0.67918(9) 0.68941(12) 0.0214(4) Uani d . . 1
C C1 0.6453(2) 0.87069(8) 0.60744(11) 0.0264(4) Uani d . . 1
C C2 0.7888(2) 0.88289(9) 0.58792(12) 0.0339(5) Uani d . . 1
H H2 0.855858 0.846945 0.585314 0.041 Uiso calc U R 1
C C3 0.8367(3) 0.94589(11) 0.57220(14) 0.0473(6) Uani d . . 1
H H3 0.935111 0.952383 0.559117 0.057 Uiso calc U R 1
C C4 0.7414(3) 0.99920(11) 0.57555(16) 0.0550(7) Uani d . . 1
H H4 0.773831 1.042316 0.564743 0.066 Uiso calc U R 1
C C5 0.5995(3) 0.98901(10) 0.59469(15) 0.0502(7) Uani d . . 1
H H5 0.533184 1.025272 0.597063 0.06 Uiso calc U R 1
C C6 0.5523(2) 0.92586(9) 0.61060(13) 0.0357(5) Uani d . . 1
H H6 0.453944 0.919957 0.624037 0.043 Uiso calc U R 1
C C7 0.63541(19) 0.78674(8) 0.72468(11) 0.0221(4) Uani d . . 1
C C8 0.6558(2) 0.72266(9) 0.82591(11) 0.0248(4) Uani d . . 1
H H8 0.644423 0.686106 0.8579 0.03 Uiso calc U R 1
C C9 0.7358(2) 0.77767(9) 0.84510(11) 0.0273(4) Uani d . . 1
H H9 0.791119 0.787069 0.89307 0.033 Uiso calc U R 1
C C10 0.7954(2) 0.88242(9) 0.78086(13) 0.0350(5) Uani d . . 1
H H10A 0.900016 0.876711 0.771411 0.052 Uiso calc U R 1
H H10B 0.793764 0.904337 0.829661 0.052 Uiso calc U R 1
H H10C 0.740995 0.909403 0.740621 0.052 Uiso calc U R 1
C C11 0.37958(18) 0.72490(8) 0.64358(10) 0.0220(4) Uani d . . 1
C C12 0.30435(19) 0.80868(9) 0.56743(11) 0.0265(4) Uani d . . 1
H H12 0.305233 0.848855 0.540225 0.032 Uiso calc U R 1
C C13 0.1889(2) 0.76604(9) 0.56432(11) 0.0290(4) Uani d . . 1
H H13 0.092821 0.770722 0.53508 0.035 Uiso calc U R 1
C C14 0.1423(2) 0.65727(9) 0.62332(12) 0.0320(4) Uani d . . 1
H H14A 0.178388 0.618795 0.597824 0.048 Uiso calc U R 1
H H14B 0.037554 0.666495 0.602474 0.048 Uiso calc U R 1
H H14C 0.148068 0.648303 0.677575 0.048 Uiso calc U R 1
C C15 0.66857(18) 0.73324(8) 0.59933(10) 0.0203(4) Uani d . . 1
C C16 0.74470(18) 0.73431(7) 0.54135(10) 0.0203(4) Uani d . . 1
C C17 0.77064(18) 0.72553(8) 0.41355(11) 0.0217(4) Uani d . . 1
C C18 0.8453(2) 0.67744(8) 0.37554(11) 0.0241(4) Uani d . . 1
C C19 0.9721(2) 0.63837(9) 0.41788(12) 0.0308(4) Uani d . . 1
H H19A 0.93198 0.609107 0.454065 0.046 Uiso calc U R 1
H H19B 1.045794 0.668502 0.445068 0.046 Uiso calc U R 1
H H19C 1.021108 0.612049 0.382087 0.046 Uiso calc U R 1
C C20 0.7957(2) 0.66493(8) 0.30026(12) 0.0288(4) Uani d . . 1
H H20 0.846081 0.632832 0.274074 0.035 Uiso calc U R 1
C C21 0.6736(2) 0.69845(9) 0.26238(12) 0.0306(4) Uani d . . 1
H H21 0.639268 0.68878 0.210903 0.037 Uiso calc U R 1
C C22 0.6022(2) 0.74602(9) 0.30000(11) 0.0285(4) Uani d . . 1
H H22 0.51907 0.769097 0.273628 0.034 Uiso calc U R 1
C C23 0.64901(19) 0.76113(8) 0.37575(11) 0.0236(4) Uani d . . 1
C C24 0.5699(2) 0.81433(9) 0.41453(12) 0.0287(4) Uani d . . 1
H H24A 0.506488 0.79411 0.448954 0.043 Uiso calc U R 1
H H24B 0.506867 0.840538 0.376531 0.043 Uiso calc U R 1
H H24C 0.645002 0.842894 0.443295 0.043 Uiso calc U R 1
C C25 0.68486(18) 0.61445(8) 0.60270(10) 0.0194(4) Uani d . . 1
C C26 0.62710(19) 0.59299(8) 0.52998(10) 0.0213(4) Uani d . . 1
C C27 0.4950(2) 0.62633(8) 0.48446(11) 0.0259(4) Uani d . . 1
H H27A 0.44666 0.656129 0.517164 0.039 Uiso calc U R 1
H H27B 0.422146 0.593024 0.463234 0.039 Uiso calc U R 1
H H27C 0.530009 0.651555 0.44334 0.039 Uiso calc U R 1
C C28 0.6920(2) 0.53818(8) 0.49974(11) 0.0253(4) Uani d . . 1
H H28 0.654195 0.523451 0.450339 0.03 Uiso calc U R 1
C C29 0.8107(2) 0.50510(8) 0.54095(12) 0.0280(4) Uani d . . 1
H H29 0.855607 0.468501 0.519414 0.034 Uiso calc U R 1
C C30 0.8640(2) 0.52543(8) 0.61366(12) 0.0268(4) Uani d . . 1
H H30 0.94445 0.502028 0.641925 0.032 Uiso calc U R 1
C C31 0.80171(19) 0.57963(8) 0.64605(11) 0.0223(4) Uani d . . 1
C C32 0.8557(2) 0.59943(9) 0.72591(11) 0.0289(4) Uani d . . 1
H H32A 0.863117 0.64752 0.729095 0.043 Uiso calc U R 1
H H32B 0.955083 0.579968 0.741792 0.043 Uiso calc U R 1
H H32C 0.784309 0.583738 0.759078 0.043 Uiso calc U R 1
C C33 0.45137(19) 0.61422(8) 0.72643(11) 0.0228(4) Uani d . . 1
C C34 0.4470(2) 0.55164(9) 0.69352(12) 0.0278(4) Uani d . . 1
H H34 0.490415 0.545453 0.648264 0.033 Uiso calc U R 1
C C35 0.3806(2) 0.49801(9) 0.72519(13) 0.0338(5) Uani d . . 1
H H35 0.378481 0.456272 0.701039 0.041 Uiso calc U R 1
C C36 0.3182(2) 0.50516(10) 0.79117(13) 0.0361(5) Uani d . . 1
H H36 0.274357 0.468471 0.813073 0.043 Uiso calc U R 1
C C37 0.3202(2) 0.56652(10) 0.82531(13) 0.0370(5) Uani d . . 1
H H37 0.27741 0.572051 0.870876 0.044 Uiso calc U R 1
C C38 0.3846(2) 0.61996(9) 0.79295(12) 0.0290(4) Uani d . . 1
H H38 0.383296 0.661799 0.816674 0.035 Uiso calc U R 1
N N1 0.42140(16) 0.78354(7) 0.61732(9) 0.0226(3) Uani d . . 1
N N2 0.23607(16) 0.71415(7) 0.61155(9) 0.0258(3) Uani d . . 1
N N3 0.59330(16) 0.72900(7) 0.75154(9) 0.0223(3) Uani d . . 1
N N4 0.72272(16) 0.81792(7) 0.78217(9) 0.0252(3) Uani d . . 1
N N5 0.62829(15) 0.67301(6) 0.63264(9) 0.0204(3) Uani d . . 1
N N6 0.82924(16) 0.73553(7) 0.49137(9) 0.0222(3) Uani d . . 1

loop_
_atom_site_aniso_label
_atom_site_aniso_U_11
_atom_site_aniso_U_22
_atom_site_aniso_U_33
_atom_site_aniso_U_12
_atom_site_aniso_U_13
_atom_site_aniso_U_23
B1 0.0212(10) 0.0243(9) 0.0240(12) 0.0026(7) 0.0010(8) -0.0026(8)
B2 0.0181(9) 0.0240(9) 0.0221(11) 0.0017(7) 0.0027(8) -0.0028(8)
C1 0.0313(10) 0.0232(8) 0.0233(11) 0.0015(7) -0.0016(8) -0.0037(7)
C2 0.0378(11) 0.0305(9) 0.0337(13) -0.0089(8) 0.0060(9) -0.0076(8)
C3 0.0580(15) 0.0406(12) 0.0439(15) -0.0209(11) 0.0095(11) -0.0036(10)
C4 0.0783(19) 0.0277(10) 0.0551(18) -0.0173(11) -0.0058(14) 0.0036(10)
C5 0.0624(16) 0.0226(10) 0.0593(17) 0.0042(9) -0.0153(13) -0.0027(10)
C6 0.0381(11) 0.0268(9) 0.0396(14) 0.0025(8) -0.0048(9) -0.0053(8)
C7 0.0191(8) 0.0219(8) 0.0251(11) 0.0032(6) 0.0021(7) -0.0050(7)
C8 0.0242(9) 0.0303(9) 0.0200(10) 0.0057(7) 0.0032(7) -0.0011(7)
C9 0.0238(9) 0.0361(10) 0.0204(11) 0.0035(7) -0.0023(7) -0.0067(8)
C10 0.0335(11) 0.0325(10) 0.0368(13) -0.0041(8) -0.0036(9) -0.0081(9)
C11 0.0172(8) 0.0285(8) 0.0208(10) 0.0005(6) 0.0040(7) -0.0050(7)
C12 0.0229(9) 0.0315(9) 0.0245(11) 0.0089(7) 0.0011(8) -0.0014(8)
C13 0.0230(9) 0.0397(10) 0.0232(11) 0.0087(7) -0.0005(8) -0.0018(8)
C14 0.0227(9) 0.0393(10) 0.0340(12) -0.0045(8) 0.0033(8) 0.0013(9)
C15 0.0183(8) 0.0212(8) 0.0208(10) -0.0004(6) 0.0007(7) 0.0002(7)
C16 0.0200(8) 0.0158(7) 0.0245(10) 0.0002(6) 0.0010(7) -0.0006(7)
C17 0.0204(8) 0.0210(8) 0.0242(10) -0.0034(6) 0.0049(7) 0.0022(7)
C18 0.0256(9) 0.0209(8) 0.0276(11) -0.0038(6) 0.0102(8) 0.0025(7)
C19 0.0300(10) 0.0279(9) 0.0373(13) 0.0054(7) 0.0146(9) 0.0037(8)
C20 0.0354(10) 0.0238(8) 0.0299(12) -0.0041(7) 0.0150(8) -0.0018(8)
C21 0.0394(11) 0.0325(9) 0.0208(11) -0.0111(8) 0.0072(8) -0.0005(8)
C22 0.0289(10) 0.0283(9) 0.0278(12) -0.0028(7) 0.0014(8) 0.0048(8)
C23 0.0217(8) 0.0231(8) 0.0263(11) -0.0031(6) 0.0047(7) 0.0032(7)
C24 0.0275(10) 0.0281(9) 0.0296(12) 0.0056(7) 0.0004(8) 0.0025(8)
C25 0.0178(8) 0.0197(7) 0.0214(10) -0.0003(6) 0.0056(7) -0.0003(6)
C26 0.0202(8) 0.0214(8) 0.0224(10) -0.0033(6) 0.0036(7) 0.0007(7)
C27 0.0245(9) 0.0287(9) 0.0233(11) -0.0007(7) -0.0017(7) -0.0006(7)
C28 0.0292(9) 0.0236(8) 0.0235(11) -0.0046(7) 0.0050(8) -0.0033(7)
C29 0.0309(10) 0.0207(8) 0.0346(12) 0.0022(7) 0.0127(8) -0.0031(8)
C30 0.0220(9) 0.0228(8) 0.0352(12) 0.0039(7) 0.0021(8) 0.0026(8)
C31 0.0203(8) 0.0221(8) 0.0246(11) -0.0014(6) 0.0030(7) 0.0016(7)
C32 0.0237(9) 0.0336(9) 0.0281(11) 0.0014(7) -0.0022(8) 0.0018(8)
C33 0.0187(8) 0.0284(8) 0.0210(10) 0.0029(6) 0.0021(7) 0.0004(7)
C34 0.0259(9) 0.0303(9) 0.0290(11) -0.0022(7) 0.0095(8) -0.0016(8)
C35 0.0340(11) 0.0284(9) 0.0412(13) -0.0015(8) 0.0130(9) 0.0009(9)
C36 0.0339(11) 0.0351(10) 0.0419(14) -0.0032(8) 0.0147(10) 0.0083(9)
C37 0.0343(11) 0.0480(11) 0.0313(13) -0.0005(9) 0.0144(9) 0.0043(9)
C38 0.0274(10) 0.0325(9) 0.0278(12) 0.0018(7) 0.0071(8) -0.0007(8)
N1 0.0198(7) 0.0259(7) 0.0221(9) 0.0047(5) 0.0031(6) -0.0013(6)
N2 0.0184(7) 0.0328(8) 0.0263(9) 0.0014(6) 0.0031(6) -0.0039(7)
N3 0.0197(7) 0.0261(7) 0.0208(9) 0.0033(5) 0.0016(6) -0.0027(6)
N4 0.0231(7) 0.0281(7) 0.0237(9) 0.0011(6) 0.0007(6) -0.0068(6)
N5 0.0214(7) 0.0190(6) 0.0215(9) 0.0016(5) 0.0053(6) -0.0014(6)
N6 0.0194(7) 0.0232(7) 0.0243(9) 0.0015(5) 0.0042(6) 0.0010(6)

loop_
_atom_type_symbol
_atom_type_description
_atom_type_scat_dispersion_real
_atom_type_scat_dispersion_imag
_atom_type_scat_source
C C 0.0033 0.0016 'International Tables Vol C Tables 4.2.6.8 and 6.1.1.4'
H H 0.0000 0.0000 'International Tables Vol C Tables 4.2.6.8 and 6.1.1.4'
B B 0.0013 0.0007 'International Tables Vol C Tables 4.2.6.8 and 6.1.1.4'
N N 0.0061 0.0033 'International Tables Vol C Tables 4.2.6.8 and 6.1.1.4'

loop_
_geom_angle_atom_site_label_1
_geom_angle_atom_site_label_2
_geom_angle_atom_site_label_3
_geom_angle
N1 B1 C1 115.44(14)
N1 B1 C7 103.79(15)
C1 B1 C7 113.91(15)
N1 B1 C15 101.03(13)
C1 B1 C15 118.86(16)
C7 B1 C15 101.64(13)
N5 B2 N3 103.25(13)
N5 B2 C33 119.96(14)
N3 B2 C33 112.43(16)
N5 B2 C11 102.94(14)
N3 B2 C11 102.59(13)
C33 B2 C11 113.70(14)
C2 C1 C6 116.03(17)
C2 C1 B1 122.22(16)
C6 C1 B1 121.37(17)
C3 C2 C1 122.1(2)
C3 C2 H2 118.9
C1 C2 H2 118.9
C4 C3 C2 120.2(2)
C4 C3 H3 119.9
C2 C3 H3 119.9
C5 C4 C3 119.2(2)
C5 C4 H4 120.4
C3 C4 H4 120.4
C4 C5 C6 120.3(2)
C4 C5 H5 119.8
C6 C5 H5 119.8
C5 C6 C1 122.1(2)
C5 C6 H6 119.0
C1 C6 H6 119.0
N3 C7 N4 107.33(16)
N3 C7 B1 117.27(15)
N4 C7 B1 134.69(16)
C9 C8 N3 107.59(16)
C9 C8 H8 126.2
N3 C8 H8 126.2
C8 C9 N4 107.39(16)
C8 C9 H9 126.3
N4 C9 H9 126.3
N4 C10 H10A 109.5
N4 C10 H10B 109.5
H10A C10 H10B 109.5
N4 C10 H10C 109.5
H10A C10 H10C 109.5
H10B C10 H10C 109.5
N1 C11 N2 106.66(15)
N1 C11 B2 117.02(14)
N2 C11 B2 134.95(15)
C13 C12 N1 107.59(16)
C13 C12 H12 126.2
N1 C12 H12 126.2
C12 C13 N2 107.19(16)
C12 C13 H13 126.4
N2 C13 H13 126.4
N2 C14 H14A 109.5
N2 C14 H14B 109.5
H14A C14 H14B 109.5
N2 C14 H14C 109.5
H14A C14 H14C 109.5
H14B C14 H14C 109.5
C16 C15 N5 121.93(15)
C16 C15 B1 123.83(15)
N5 C15 B1 113.93(14)
N6 C16 C15 173.89(18)
C23 C17 C18 120.88(17)
C23 C17 N6 123.67(16)
C18 C17 N6 115.44(15)
C20 C18 C17 118.99(17)
C20 C18 C19 121.04(16)
C17 C18 C19 119.91(17)
C18 C19 H19A 109.5
C18 C19 H19B 109.5
H19A C19 H19B 109.5
C18 C19 H19C 109.5
H19A C19 H19C 109.5
H19B C19 H19C 109.5
C18 C20 C21 121.03(17)
C18 C20 H20 119.5
C21 C20 H20 119.5
C22 C21 C20 119.48(19)
C22 C21 H21 120.3
C20 C21 H21 120.3
C21 C22 C23 121.76(18)
C21 C22 H22 119.1
C23 C22 H22 119.1
C22 C23 C17 117.83(16)
C22 C23 C24 120.20(16)
C17 C23 C24 121.97(17)
C23 C24 H24A 109.5
C23 C24 H24B 109.5
H24A C24 H24B 109.5
C23 C24 H24C 109.5
H24A C24 H24C 109.5
H24B C24 H24C 109.5
C26 C25 C31 120.63(15)
C26 C25 N5 120.09(15)
C31 C25 N5 119.25(16)
C28 C26 C25 118.98(16)
C28 C26 C27 119.16(16)
C25 C26 C27 121.85(15)
C26 C27 H27A 109.5
C26 C27 H27B 109.5
H27A C27 H27B 109.5
C26 C27 H27C 109.5
H27A C27 H27C 109.5
H27B C27 H27C 109.5
C29 C28 C26 120.71(17)
C29 C28 H28 119.6
C26 C28 H28 119.6
C28 C29 C30 119.91(16)
C28 C29 H29 120.0
C30 C29 H29 120.0
C29 C30 C31 121.13(16)
C29 C30 H30 119.4
C31 C30 H30 119.4
C30 C31 C25 118.55(17)
C30 C31 C32 120.67(16)
C25 C31 C32 120.76(15)
C31 C32 H32A 109.5
C31 C32 H32B 109.5
H32A C32 H32B 109.5
C31 C32 H32C 109.5
H32A C32 H32C 109.5
H32B C32 H32C 109.5
C34 C33 C38 116.07(16)
C34 C33 B2 124.46(17)
C38 C33 B2 119.22(15)
C35 C34 C33 121.94(19)
C35 C34 H34 119.0
C33 C34 H34 119.0
C36 C35 C34 120.46(18)
C36 C35 H35 119.8
C34 C35 H35 119.8
C35 C36 C37 119.22(18)
C35 C36 H36 120.4
C37 C36 H36 120.4
C36 C37 C38 120.1(2)
C36 C37 H37 120.0
C38 C37 H37 120.0
C37 C38 C33 122.23(18)
C37 C38 H38 118.9
C33 C38 H38 118.9
C11 N1 C12 109.19(14)
C11 N1 B1 115.07(13)
C12 N1 B1 133.92(15)
C11 N2 C13 109.36(15)
C11 N2 C14 126.77(16)
C13 N2 C14 123.86(16)
C7 N3 C8 109.24(15)
C7 N3 B2 115.28(15)
C8 N3 B2 134.21(15)
C7 N4 C9 108.44(15)
C7 N4 C10 128.03(16)
C9 N4 C10 123.52(16)
C25 N5 C15 115.94(14)
C25 N5 B2 128.01(13)
C15 N5 B2 115.56(13)
C16 N6 C17 120.87(15)

loop_
_geom_bond_atom_site_label_1
_geom_bond_atom_site_label_2
_geom_bond_distance
B1 N1 1.582(2)
B1 C1 1.607(3)
B1 C7 1.626(3)
B1 C15 1.650(2)
B2 N5 1.543(2)
B2 N3 1.599(2)
B2 C33 1.606(3)
B2 C11 1.643(3)
C1 C2 1.397(3)
C1 C6 1.401(3)
C2 C3 1.389(3)
C2 H2 0.95
C3 C4 1.384(4)
C3 H3 0.95
C4 C5 1.374(4)
C4 H4 0.95
C5 C6 1.391(3)
C5 H5 0.95
C6 H6 0.95
C7 N3 1.340(2)
C7 N4 1.361(2)
C8 C9 1.347(3)
C8 N3 1.377(2)
C8 H8 0.95
C9 N4 1.382(2)
C9 H9 0.95
C10 N4 1.464(2)
C10 H10A 0.98
C10 H10B 0.98
C10 H10C 0.98
C11 N1 1.351(2)
C11 N2 1.353(2)
C12 C13 1.343(3)
C12 N1 1.380(2)
C12 H12 0.95
C13 N2 1.380(2)
C13 H13 0.95
C14 N2 1.459(2)
C14 H14A 0.98
C14 H14B 0.98
C14 H14C 0.98
C15 C16 1.312(2)
C15 N5 1.427(2)
C16 N6 1.244(2)
C17 C23 1.403(2)
C17 C18 1.407(2)
C17 N6 1.433(2)
C18 C20 1.382(3)
C18 C19 1.504(3)
C19 H19A 0.98
C19 H19B 0.98
C19 H19C 0.98
C20 C21 1.385(3)
C20 H20 0.95
C21 C22 1.380(3)
C21 H21 0.95
C22 C23 1.396(3)
C22 H22 0.95
C23 C24 1.509(2)
C24 H24A 0.98
C24 H24B 0.98
C24 H24C 0.98
C25 C26 1.402(3)
C25 C31 1.406(2)
C25 N5 1.424(2)
C26 C28 1.396(2)
C26 C27 1.504(2)
C27 H27A 0.98
C27 H27B 0.98
C27 H27C 0.98
C28 C29 1.384(3)
C28 H28 0.95
C29 C30 1.385(3)
C29 H29 0.95
C30 C31 1.393(2)
C30 H30 0.95
C31 C32 1.498(3)
C32 H32A 0.98
C32 H32B 0.98
C32 H32C 0.98
C33 C34 1.398(2)
C33 C38 1.403(3)
C34 C35 1.395(3)
C34 H34 0.95
C35 C36 1.376(3)
C35 H35 0.95
C36 C37 1.386(3)
C36 H36 0.95
C37 C38 1.390(3)
C37 H37 0.95
C38 H38 0.95
